data_2104444
loop_
_publ_author_name
'S\/lawi\'nski, W.'
'Przenios\/lo, R.'
'Sosnowska, I.'
'Bieringer, M.'
'Margiolaki, I.'
'Suard, E.'

_publ_section_title
;
 Modulation of atomic positions in CaCu~<i>x~</i>Mn~7{-~<i>x</i>}O~12~
 (<i>x</i> {\/leq} 0.1)
;
_journal_coeditor_code SN5079
_journal_issue 5
_journal_name_full 'Acta Crystallographica Section B'
_journal_page_first 535
_journal_page_last 542
_journal_paper_doi 10.1107/S0108768109025300
_journal_volume 65
_journal_year 2009
_chemical_formula_sum 'Ca Mn7 O12'
_chemical_formula_weight 616.6
_chemical_name_systematic ' ?'
_space_group_IT_number 148
_symmetry_cell_setting trigonal
_symmetry_space_group_name_Hall '-R 3'
_symmetry_space_group_name_H-M 'R -3 :H'
_cell_angle_alpha 90
_cell_angle_beta 90
_cell_angle_gamma 120
_cell_formula_units_Z 18
_cell_length_a 10.455160(10)
_cell_length_b 10.455160(10)
_cell_length_c 6.341260(7)
_cell_volume 600.2989
_computing_publication_material 'Jana2006 (Petricek, Dusek & Palatinus, 2006)'
_computing_structure_refinement 'Jana2006 (Petricek, Dusek & Palatinus, 2006)'
_diffrn_ambient_temperature 250
_diffrn_measurement_device_type 'ESRF ID-31'
_diffrn_radiation_type synchrotron
_diffrn_radiation_wavelength 0.39996
_exptl_absorpt_coefficient_mu 12.897
_exptl_crystal_density_diffrn 5.1256
_exptl_crystal_F_000 873
_pd_instr_location ' ?'
_pd_meas_2theta_range_inc 0.001
_pd_meas_2theta_range_max 47.905
_pd_meas_2theta_range_min 0.400
_pd_meas_number_of_points 47506
_pd_proc_2theta_range_inc 0.001
_pd_proc_2theta_range_max 40.999
_pd_proc_2theta_range_min 4.001
_pd_proc_ls_background_function '6 Legendre polynoms'
_pd_proc_ls_pref_orient_corr none
_pd_proc_ls_profile_function Pseudo-Voigt
_pd_proc_ls_prof_R_factor 0.1610
_pd_proc_ls_prof_wR_expected 0.1581
_pd_proc_ls_prof_wR_factor 0.2368
_refine_ls_number_constraints 0
_refine_ls_number_parameters 26
_refine_ls_number_restraints 0
_refine_ls_shift/su_max 2.1031
_refine_ls_shift/su_mean 0.3041
_refine_ls_weighting_scheme sigma
_cod_data_source_file sn5079.cif
_cod_data_source_block t250
_cod_original_sg_symbol_H-M 'R -3'
_cod_original_formula_sum 'Ca1 Mn7 O12'
_cod_database_code 2104444

loop_
_symmetry_equiv_pos_site_id
_symmetry_equiv_pos_as_xyz
1 x,y,z
2 -y,x-y,z
3 -x+y,-x,z
4 -x,-y,-z
5 y,-x+y,-z
6 x-y,x,-z
7 x+2/3,y+1/3,z+1/3
8 -y+2/3,x-y+1/3,z+1/3
9 -x+y+2/3,-x+1/3,z+1/3
10 -x+2/3,-y+1/3,-z+1/3
11 y+2/3,-x+y+1/3,-z+1/3
12 x-y+2/3,x+1/3,-z+1/3
13 x+1/3,y+2/3,z+2/3
14 -y+1/3,x-y+2/3,z+2/3
15 -x+y+1/3,-x+2/3,z+2/3
16 -x+1/3,-y+2/3,-z+2/3
17 y+1/3,-x+y+2/3,-z+2/3
18 x-y+1/3,x+2/3,-z+2/3

loop_
_atom_site_type_symbol
_atom_site_label
_atom_site_fract_x
_atom_site_fract_y
_atom_site_fract_z
_atom_site_U_iso_or_equiv
_atom_site_adp_type
_atom_site_calc_flag
_atom_site_refinement_flags
_atom_site_occupancy
_atom_site_disorder_assembly
_atom_site_disorder_group
Ca Ca1 0 0 0 0.0098(5) Uiso d . 1 . .
Mn Mn1 0.5 0 0 0.00772(15) Uiso d . 1 . .
Mn Mn2 0.5 0.5 0.5 0.00530(14) Uiso d . 1 . .
Mn Mn3 0 0 0.5 0.0053(3) Uiso d . 1 . .
O O1 0.2237(3) 0.2734(3) 0.0805(4) 0.0068(4) Uiso d . 1 . .
O O2 0.3419(3) 0.5225(3) 0.3419(4) 0.0050(4) Uiso d . 1 . .

loop_
_atom_site_aniso_label
_atom_site_aniso_U_11
_atom_site_aniso_U_22
_atom_site_aniso_U_33
_atom_site_aniso_U_12
_atom_site_aniso_U_13
_atom_site_aniso_U_23
_atom_site_aniso_type_symbol
? ? ? ? ? ? ? ?

loop_
_atom_type_symbol
_atom_type_scat_dispersion_real
_atom_type_scat_dispersion_imag
_atom_type_scat_source
Ca 0.090 0.099 'International Tables Vol C tables 4.2.6.8 and 6.1.1.1'
Mn 0.171 0.248 'International Tables Vol C tables 4.2.6.8 and 6.1.1.1'
O 0.002 0.002 'International Tables Vol C tables 4.2.6.8 and 6.1.1.1'

loop_
_geom_angle_atom_site_label_1
_geom_angle_atom_site_label_2
_geom_angle_atom_site_label_3
_geom_angle_site_symmetry_1
_geom_angle_site_symmetry_2
_geom_angle_site_symmetry_3
_geom_angle
_geom_angle_publ_flag
? ? ? ? ? ? ? ?

loop_
_geom_bond_atom_site_label_1
_geom_bond_atom_site_label_2
_geom_bond_site_symmetry_1
_geom_bond_site_symmetry_2
_geom_bond_distance
_geom_bond_publ_flag
? ? ? ? ? ?

loop_
_geom_hbond_atom_site_label_D
_geom_hbond_atom_site_label_H
_geom_hbond_atom_site_label_A
_geom_hbond_site_symmetry_D
_geom_hbond_site_symmetry_H
_geom_hbond_site_symmetry_A
_geom_hbond_distance_DH
_geom_hbond_distance_HA
_geom_hbond_distance_DA
_geom_hbond_angle_DHA
_geom_hbond_publ_flag
? ? ? ? ? ? ? ? ? ? ?

loop_
_geom_torsion_atom_site_label_1
_geom_torsion_atom_site_label_2
_geom_torsion_atom_site_label_3
_geom_torsion_atom_site_label_4
_geom_torsion_site_symmetry_1
_geom_torsion_site_symmetry_2
_geom_torsion_site_symmetry_3
_geom_torsion_site_symmetry_4
_geom_torsion
_geom_torsion_publ_flag
? ? ? ? ? ? ? ? ? ?
